data_7236233
loop_
_publ_author_name
'Holmberg, Rebecca J.'
'Korobkov, Ilia'
'Murugesu, Muralee'

_publ_section_title
;
 Enchaining EDTA-chelated lanthanide molecular magnets into ordered 1D
 networks
;
_journal_issue 76
_journal_name_full 'RSC Advances'
_journal_page_first 72510
_journal_paper_doi 10.1039/C6RA09831B
_journal_volume 6
_journal_year 2016
_chemical_formula_sum 'C10 H28 N2 Na O16 Tb'
_chemical_formula_weight 614.25
_space_group_crystal_system orthorhombic
_space_group_IT_number 43
_space_group_name_Hall 'F 2 -2d'
_space_group_name_H-M_alt 'F d d 2'
_atom_sites_solution_hydrogens mixed
_audit_creation_method SHELXL-2014/7
_audit_update_record
;
2016-07-13 deposited with the CCDC.
2016-07-25 downloaded from the CCDC.
;
_cell_angle_alpha 90
_cell_angle_beta 90
_cell_angle_gamma 90
_cell_formula_units_Z 16
_cell_length_a 35.306(3)
_cell_length_b 19.2934(15)
_cell_length_c 12.0542(10)
_cell_measurement_reflns_used 9908
_cell_measurement_temperature 200(2)
_cell_measurement_theta_max 28.33
_cell_measurement_theta_min 2.64
_cell_volume 8211.0(12)
_computing_cell_refinement 'APEX II, Bruker (2009)'
_computing_data_collection 'APEX II, Bruker (2009)'
_computing_data_reduction 'XPREP, Bruker (2009)'
_computing_molecular_graphics 'Mercury (Macrae et al., 2008)'
_computing_publication_material 'CIFTAB (Sheldrick, 1997)'
_computing_structure_refinement 'SHELXL-2014/7 (Sheldrick, 2014)'
_computing_structure_solution 'SHELXS-03 (Sheldrick, 2003)'
_diffrn_ambient_temperature 200(2)
_diffrn_measured_fraction_theta_full 0.997
_diffrn_measured_fraction_theta_max 0.996
_diffrn_measurement_device_type 'Bruker APEX-II CCD'
_diffrn_measurement_method '\f and \w scans'
_diffrn_radiation_type MoK\a
_diffrn_radiation_wavelength 0.71073
_diffrn_reflns_av_R_equivalents 0.0255
_diffrn_reflns_av_unetI/netI 0.0201
_diffrn_reflns_Laue_measured_fraction_full 0.997
_diffrn_reflns_Laue_measured_fraction_max 0.996
_diffrn_reflns_limit_h_max 47
_diffrn_reflns_limit_h_min -47
_diffrn_reflns_limit_k_max 25
_diffrn_reflns_limit_k_min -25
_diffrn_reflns_limit_l_max 16
_diffrn_reflns_limit_l_min -16
_diffrn_reflns_number 22910
_diffrn_reflns_point_group_measured_fraction_full 0.999
_diffrn_reflns_point_group_measured_fraction_max 0.997
_diffrn_reflns_theta_full 25.242
_diffrn_reflns_theta_max 28.375
_diffrn_reflns_theta_min 2.074
_exptl_absorpt_coefficient_mu 3.548
_exptl_absorpt_correction_T_max 0.7457
_exptl_absorpt_correction_T_min 0.6250
_exptl_absorpt_correction_type multi-scan
_exptl_absorpt_process_details 'SADABS, Bruker (2003)'
_exptl_crystal_colour colourless
_exptl_crystal_density_diffrn 1.988
_exptl_crystal_description block
_exptl_crystal_F_000 4896
_exptl_crystal_size_max 0.190
_exptl_crystal_size_mid 0.160
_exptl_crystal_size_min 0.140
_refine_diff_density_max 1.100
_refine_diff_density_min -2.789
_refine_diff_density_rms 0.161
_refine_ls_abs_structure_details
;
 Refined as an inversion twin.
;
_refine_ls_abs_structure_Flack 0.02(2)
_refine_ls_extinction_method none
_refine_ls_goodness_of_fit_ref 1.296
_refine_ls_hydrogen_treatment constr
_refine_ls_matrix_type full
_refine_ls_number_parameters 281
_refine_ls_number_reflns 5106
_refine_ls_number_restraints 142
_refine_ls_restrained_S_all 1.281
_refine_ls_R_factor_all 0.0335
_refine_ls_R_factor_gt 0.0333
_refine_ls_shift/su_max 0.001
_refine_ls_shift/su_mean 0.000
_refine_ls_structure_factor_coef Fsqd
_refine_ls_weighting_details 'w=1/[\s^2^(Fo^2^)+(0.0275P)^2^+202.5643P] where P=(Fo^2^+2Fc^2^)/3'
_refine_ls_weighting_scheme calc
_refine_ls_wR_factor_gt 0.0846
_refine_ls_wR_factor_ref 0.0847
_reflns_Friedel_coverage 0.914
_reflns_Friedel_fraction_full 1.000
_reflns_Friedel_fraction_max 0.998
_reflns_number_gt 5071
_reflns_number_total 5106
_reflns_threshold_expression 'I > 2\s(I)'
_cod_data_source_file c6ra09831b2.cif
_cod_data_source_block shelx
_cod_database_code 7236233
_shelx_shelxl_version_number 2014/7
_shelx_space_group_comment
;
The symmetry employed for this shelxl refinement is uniquely defined
by the following loop, which should always be used as a source of
symmetry information in preference to the above space-group names.
They are only intended as comments.
;
_shelx_estimated_absorpt_t_min 0.552
_shelx_estimated_absorpt_t_max 0.636

loop_
_space_group_symop_operation_xyz
'x, y, z'
'-x, -y, z'
'-x+1/4, y+1/4, z+1/4'
'x+3/4, -y+3/4, z+1/4'
'x, y+1/2, z+1/2'
'-x, -y+1/2, z+1/2'
'-x+1/4, y+3/4, z+3/4'
'x+3/4, -y+5/4, z+3/4'
'x+1/2, y, z+1/2'
'-x+1/2, -y, z+1/2'
'-x+3/4, y+1/4, z+3/4'
'x+5/4, -y+3/4, z+3/4'
'x+1/2, y+1/2, z'
'-x+1/2, -y+1/2, z'
'-x+3/4, y+3/4, z+1/4'
'x+5/4, -y+5/4, z+1/4'

loop_
_atom_site_label
_atom_site_type_symbol
_atom_site_fract_x
_atom_site_fract_y
_atom_site_fract_z
_atom_site_U_iso_or_equiv
_atom_site_adp_type
_atom_site_occupancy
_atom_site_site_symmetry_order
_atom_site_calc_flag
_atom_site_refinement_flags_posn
_atom_site_refinement_flags_adp
_atom_site_refinement_flags_occupancy
_atom_site_disorder_assembly
_atom_site_disorder_group
Tb1 Tb 0.09459(2) 0.83249(2) 0.70912(6) 0.00820(9) Uani 1 1 d . . . . .
Na1 Na 0.13345(12) 0.6381(2) 0.7705(3) 0.0264(9) Uani 1 1 d . . . . .
C1 C 0.0157(3) 0.8960(5) 0.5755(7) 0.0171(16) Uani 1 1 d . U . . .
H1A H 0.0013 0.9092 0.5083 0.021 Uiso 1 1 calc R U . . .
H1B H 0.0099 0.9304 0.6341 0.021 Uiso 1 1 calc R U . . .
C2 C 0.0025(3) 0.8253(5) 0.6137(8) 0.0150(18) Uani 1 1 d . U . . .
H2A H -0.0251 0.8264 0.6270 0.018 Uiso 1 1 calc R U . . .
H2B H 0.0076 0.7908 0.5547 0.018 Uiso 1 1 calc R U . . .
C3 C 0.0645(3) 0.8662(4) 0.4426(7) 0.0154(16) Uani 1 1 d . U . . .
H3A H 0.0842 0.8935 0.4040 0.019 Uiso 1 1 calc R U . . .
H3B H 0.0413 0.8680 0.3968 0.019 Uiso 1 1 calc R U . . .
C4 C 0.0775(2) 0.7922(4) 0.4500(8) 0.0130(14) Uani 1 1 d . U . . .
C5 C 0.0683(3) 0.9718(4) 0.5500(7) 0.0152(16) Uani 1 1 d . U . . .
H5A H 0.0488 1.0000 0.5123 0.018 Uiso 1 1 calc R U . . .
H5B H 0.0923 0.9767 0.5081 0.018 Uiso 1 1 calc R U . . .
C6 C 0.0738(3) 0.9981(4) 0.6664(7) 0.0139(15) Uani 1 1 d . U . . .
C7 C 0.0176(3) 0.7288(5) 0.7318(8) 0.0202(19) Uani 1 1 d . U . . .
H7A H 0.0166 0.7058 0.6584 0.024 Uiso 1 1 calc R U . . .
H7B H -0.0067 0.7197 0.7701 0.024 Uiso 1 1 calc R U . . .
C8 C 0.0495(3) 0.6981(5) 0.7987(7) 0.0178(17) Uani 1 1 d . U . . .
C9 C 0.0057(3) 0.8417(7) 0.8149(9) 0.025(2) Uani 1 1 d . U . . .
H9A H -0.0018 0.8891 0.7925 0.030 Uiso 1 1 calc R U . . .
H9B H -0.0173 0.8170 0.8397 0.030 Uiso 1 1 calc R U . . .
C10 C 0.0326(2) 0.8466(5) 0.9095(7) 0.0140(15) Uani 1 1 d . U . . .
N1 N 0.0566(2) 0.8987(4) 0.5503(6) 0.0110(13) Uani 1 1 d . U . . .
N2 N 0.02196(17) 0.8046(4) 0.7154(7) 0.0137(12) Uani 1 1 d . U . . .
O1 O 0.08614(18) 0.7674(3) 0.5448(5) 0.0133(12) Uani 1 1 d . U . . .
O2 O 0.0794(2) 0.7590(4) 0.3608(6) 0.0233(16) Uani 1 1 d . U . . .
O3 O 0.08083(19) 0.9532(3) 0.7413(5) 0.0150(12) Uani 1 1 d . U . . .
O4 O 0.0721(2) 1.0617(3) 0.6844(5) 0.0246(16) Uani 1 1 d . U . . .
O5 O 0.08233(18) 0.7217(3) 0.7818(5) 0.0155(12) Uani 1 1 d . U . . .
O6 O 0.0423(2) 0.6486(5) 0.8616(7) 0.037(2) Uani 1 1 d . U . . .
O7 O 0.06750(17) 0.8466(3) 0.8905(5) 0.0138(12) Uani 1 1 d . U . . .
O8 O 0.0182(2) 0.8546(5) 1.0038(6) 0.0266(17) Uani 1 1 d . U . . .
O9 O 0.1386(2) 0.8858(4) 0.5854(5) 0.0178(14) Uani 1 1 d . . . . .
H9C H 0.1484 0.9242 0.5932 0.027 Uiso 1 1 d R U . . .
H9D H 0.1514 0.8641 0.5408 0.027 Uiso 1 1 d R U . . .
O10 O 0.14304(18) 0.8808(3) 0.8306(5) 0.0121(12) Uani 1 1 d . . . . .
H10A H 0.1492 0.9211 0.8204 0.018 Uiso 1 1 d R U . . .
H10B H 0.1629 0.8605 0.8416 0.018 Uiso 1 1 d R U . . .
O11 O 0.15139(16) 0.7540(3) 0.6950(5) 0.0157(12) Uani 1 1 d . . . . .
H11C H 0.1568 0.7386 0.6337 0.024 Uiso 1 1 d R U . . .
H11D H 0.1705 0.7716 0.7208 0.024 Uiso 1 1 d R U . . .
O23 O 0.178(2) 0.613(3) 0.918(5) 0.047(9) Uani 0.5 1 d . U P A 1
H23A H 0.1755 0.5847 0.9697 0.071 Uiso 0.5 1 d R U P A 1
H23B H 0.1939 0.6091 0.8687 0.071 Uiso 0.5 1 d R U P A 1
O23' O 0.182(2) 0.636(3) 0.908(5) 0.047(9) Uani 0.5 1 d . U P A 2
H23C H 0.1923 0.6660 0.9438 0.071 Uiso 0.5 1 d R U P A 2
H23D H 0.1980 0.6232 0.8633 0.071 Uiso 0.5 1 d R U P A 2
O24 O 0.1098(8) 0.5200(13) 0.788(2) 0.052(5) Uani 0.5 1 d . . P A 1
H24A H 0.0867 0.5186 0.7845 0.078 Uiso 0.5 1 d R U P A 1
H24B H 0.1222 0.4846 0.7793 0.078 Uiso 0.5 1 d R U P A 1
O24' O 0.1197(8) 0.5336(14) 0.839(2) 0.052(5) Uani 0.5 1 d . . P A 2
H24C H 0.1236 0.4935 0.8179 0.078 Uiso 0.5 1 d R U P A 2
H24D H 0.1302 0.5275 0.8987 0.078 Uiso 0.5 1 d R U P A 2
O27 O 0.0262(6) 0.5188(10) 0.7846(16) 0.041(3) Uani 0.5 1 d . . P B 1
H27A H 0.0034 0.5162 0.7744 0.062 Uiso 0.5 1 d R U P B 1
H27B H 0.0277 0.5585 0.8085 0.062 Uiso 0.5 1 d R U P B 1
O27' O 0.0497(6) 0.4918(10) 0.7526(15) 0.041(3) Uani 0.5 1 d . . P C 2
H27C H 0.0574 0.4546 0.7274 0.062 Uiso 0.5 1 d R U P C 2
H27D H 0.0712 0.5036 0.7799 0.062 Uiso 0.5 1 d R U P C 2
O28 O 0.0994(3) 0.6500(7) 1.0185(10) 0.067(4) Uani 1 1 d . . . . .
H28A H 0.0828 0.6490 0.9712 0.101 Uiso 1 1 d R U . . .
H28B H 0.0917 0.6237 1.0666 0.101 Uiso 1 1 d R U . . .
O29 O 0.0410(2) 0.5634(4) 0.5629(6) 0.0239(15) Uani 1 1 d . . . . .
H29A H 0.0232 0.5882 0.5453 0.036 Uiso 1 1 d R U . . .
H29B H 0.0366 0.5504 0.6260 0.036 Uiso 1 1 d R U . . .

loop_
_atom_site_aniso_label
_atom_site_aniso_U_11
_atom_site_aniso_U_22
_atom_site_aniso_U_33
_atom_site_aniso_U_23
_atom_site_aniso_U_13
_atom_site_aniso_U_12
Tb1 0.00867(14) 0.00783(14) 0.00809(14) -0.00175(14) 0.00011(15) -0.00014(13)
Na1 0.029(2) 0.028(2) 0.022(2) -0.0015(17) -0.0025(16) 0.0127(17)
C1 0.018(4) 0.018(4) 0.016(4) -0.007(3) -0.009(3) 0.004(3)
C2 0.017(4) 0.019(4) 0.009(4) -0.006(3) -0.009(3) 0.004(3)
C3 0.025(4) 0.012(3) 0.009(4) -0.003(3) -0.003(3) 0.004(3)
C4 0.015(3) 0.011(3) 0.013(3) -0.004(3) -0.004(3) 0.001(2)
C5 0.028(4) 0.006(3) 0.011(3) -0.002(3) -0.005(3) 0.005(3)
C6 0.020(4) 0.007(3) 0.015(3) -0.004(3) -0.005(3) 0.005(3)
C7 0.019(4) 0.019(4) 0.022(5) 0.000(3) -0.003(3) -0.009(3)
C8 0.023(4) 0.016(4) 0.014(4) 0.000(3) 0.004(3) -0.004(3)
C9 0.013(4) 0.040(6) 0.022(4) -0.011(4) -0.002(3) 0.007(4)
C10 0.013(3) 0.013(4) 0.015(3) -0.003(3) 0.003(3) 0.000(3)
N1 0.023(3) 0.005(3) 0.005(3) -0.003(2) -0.002(2) 0.004(2)
N2 0.010(3) 0.017(3) 0.015(3) -0.003(3) -0.003(3) -0.001(2)
O1 0.015(3) 0.009(3) 0.016(3) 0.000(2) -0.002(2) 0.001(2)
O2 0.039(4) 0.016(3) 0.015(3) -0.009(3) -0.006(3) 0.010(3)
O3 0.021(3) 0.012(3) 0.012(3) -0.002(2) -0.004(2) 0.003(2)
O4 0.045(4) 0.007(3) 0.022(4) -0.004(2) -0.017(3) 0.006(3)
O5 0.017(3) 0.012(3) 0.018(3) -0.001(2) 0.004(2) 0.001(2)
O6 0.036(4) 0.035(4) 0.040(4) 0.023(4) 0.000(3) -0.015(3)
O7 0.010(2) 0.018(3) 0.013(3) -0.002(2) 0.000(2) -0.001(2)
O8 0.017(3) 0.048(5) 0.015(3) -0.009(3) 0.007(2) 0.003(3)
O9 0.024(3) 0.015(3) 0.014(3) -0.006(3) 0.007(3) -0.001(3)
O10 0.011(3) 0.006(3) 0.019(3) -0.003(2) -0.001(2) -0.001(2)
O11 0.014(2) 0.018(3) 0.015(3) -0.007(3) 0.002(2) 0.002(2)
O23 0.040(14) 0.08(3) 0.023(10) 0.000(17) 0.005(8) 0.02(2)
O23' 0.040(14) 0.08(3) 0.023(10) 0.000(17) 0.005(8) 0.02(2)
O24 0.061(13) 0.034(10) 0.062(16) 0.009(10) 0.011(11) -0.008(8)
O24' 0.061(13) 0.034(10) 0.062(16) 0.009(10) 0.011(11) -0.008(8)
O27 0.051(8) 0.033(7) 0.041(7) 0.002(5) -0.001(6) 0.002(5)
O27' 0.051(8) 0.033(7) 0.041(7) 0.002(5) -0.001(6) 0.002(5)
O28 0.036(5) 0.103(10) 0.063(7) 0.047(7) -0.016(5) -0.029(6)
O29 0.020(3) 0.026(4) 0.026(4) 0.002(3) 0.001(3) 0.003(3)

loop_
_atom_type_symbol
_atom_type_description
_atom_type_scat_dispersion_real
_atom_type_scat_dispersion_imag
_atom_type_scat_source
C C 0.0033 0.0016 'International Tables Vol C Tables 4.2.6.8 and 6.1.1.4'
H H 0.0000 0.0000 'International Tables Vol C Tables 4.2.6.8 and 6.1.1.4'
Tb Tb -0.1723 4.1537 'International Tables Vol C Tables 4.2.6.8 and 6.1.1.4'
N N 0.0061 0.0033 'International Tables Vol C Tables 4.2.6.8 and 6.1.1.4'
Na Na 0.0362 0.0249 'International Tables Vol C Tables 4.2.6.8 and 6.1.1.4'
O O 0.0106 0.0060 'International Tables Vol C Tables 4.2.6.8 and 6.1.1.4'

loop_
_geom_angle_atom_site_label_1
_geom_angle_atom_site_label_2
_geom_angle_atom_site_label_3
_geom_angle
_geom_angle_site_symmetry_1
_geom_angle_site_symmetry_3
O5 Tb1 O1 78.8(2) . .
O5 Tb1 O9 138.1(2) . .
O1 Tb1 O9 77.7(2) . .
O5 Tb1 O7 72.0(2) . .
O1 Tb1 O7 140.6(2) . .
O9 Tb1 O7 141.2(2) . .
O5 Tb1 O3 141.4(2) . .
O1 Tb1 O3 128.5(2) . .
O9 Tb1 O3 79.4(2) . .
O7 Tb1 O3 70.3(2) . .
O5 Tb1 O10 104.7(2) . .
O1 Tb1 O10 142.7(2) . .
O9 Tb1 O10 75.74(19) . .
O7 Tb1 O10 71.9(2) . .
O3 Tb1 O10 71.0(2) . .
O5 Tb1 O11 68.0(2) . .
O1 Tb1 O11 74.0(2) . .
O9 Tb1 O11 72.5(2) . .
O7 Tb1 O11 116.5(2) . .
O3 Tb1 O11 138.8(2) . .
O10 Tb1 O11 73.3(2) . .
O5 Tb1 N2 67.8(2) . .
O1 Tb1 N2 78.0(2) . .
O9 Tb1 N2 138.0(3) . .
O7 Tb1 N2 66.9(2) . .
O3 Tb1 N2 89.8(2) . .
O10 Tb1 N2 138.4(2) . .
O11 Tb1 N2 131.1(2) . .
O5 Tb1 N1 127.7(2) . .
O1 Tb1 N1 65.8(2) . .
O9 Tb1 N1 70.8(2) . .
O7 Tb1 N1 113.5(2) . .
O3 Tb1 N1 63.3(2) . .
O10 Tb1 N1 127.0(2) . .
O11 Tb1 N1 129.8(2) . .
N2 Tb1 N1 68.1(2) . .
O5 Tb1 Na1 85.95(17) . 3
O1 Tb1 Na1 163.30(17) . 3
O9 Tb1 Na1 110.27(18) . 3
O7 Tb1 Na1 35.76(16) . 3
O3 Tb1 Na1 68.09(16) . 3
O10 Tb1 Na1 36.25(16) . 3
O11 Tb1 Na1 94.05(16) . 3
N2 Tb1 Na1 102.6(2) . 3
N1 Tb1 Na1 130.28(16) . 3
O5 Tb1 Na1 32.27(16) . .
O1 Tb1 Na1 72.82(16) . .
O9 Tb1 Na1 106.96(18) . .
O7 Tb1 Na1 94.21(17) . .
O3 Tb1 Na1 158.57(16) . .
O10 Tb1 Na1 90.39(16) . .
O11 Tb1 Na1 35.72(16) . .
N2 Tb1 Na1 97.81(17) . .
N1 Tb1 Na1 138.08(16) . .
Na1 Tb1 Na1 90.64(8) 3 .
O24' Na1 O23' 83.4(13) . .
O24' Na1 O5 114.7(8) . .
O23' Na1 O5 120.3(16) . .
O23 Na1 O5 125.1(16) . .
O23 Na1 O24 88.2(13) . .
O5 Na1 O24 111.3(7) . .
O24' Na1 O7 95.4(8) . 7_544
O23' Na1 O7 86.3(17) . 7_544
O23 Na1 O7 87.0(16) . 7_544
O5 Na1 O7 140.7(3) . 7_544
O24 Na1 O7 89.5(7) . 7_544
O24' Na1 O10 102.0(7) . 7_544
O23' Na1 O10 156.1(16) . 7_544
O23 Na1 O10 155.9(16) . 7_544
O5 Na1 O10 79.0(2) . 7_544
O24 Na1 O10 84.0(7) . 7_544
O7 Na1 O10 70.1(2) 7_544 7_544
O24' Na1 O11 177.9(8) . .
O23' Na1 O11 95.0(10) . .
O23 Na1 O11 106.7(11) . .
O5 Na1 O11 67.3(2) . .
O24 Na1 O11 162.9(7) . .
O7 Na1 O11 83.2(2) 7_544 .
O10 Na1 O11 79.0(2) 7_544 .
O24' Na1 Tb1 98.4(7) . 7_544
O23' Na1 Tb1 121.0(16) . 7_544
O23 Na1 Tb1 120.9(16) . 7_544
O5 Na1 Tb1 112.2(2) . 7_544
O24 Na1 Tb1 83.9(6) . 7_544
O7 Na1 Tb1 34.65(15) 7_544 7_544
O10 Na1 Tb1 35.57(15) 7_544 7_544
O11 Na1 Tb1 81.26(18) . 7_544
O24' Na1 Tb1 145.9(8) . .
O23' Na1 Tb1 112.5(13) . .
O23 Na1 Tb1 122.7(13) . .
O5 Na1 Tb1 31.18(16) . .
O24 Na1 Tb1 139.8(7) . .
O7 Na1 Tb1 114.9(2) 7_544 .
O10 Na1 Tb1 75.89(17) 7_544 .
O11 Na1 Tb1 36.10(14) . .
Tb1 Na1 Tb1 98.21(9) 7_544 .
O24' Na1 H11C 161.7 . .
O23' Na1 H11C 102.7 . .
O23 Na1 H11C 113.7 . .
O5 Na1 H11C 77.4 . .
O24 Na1 H11C 146.7 . .
O7 Na1 H11C 68.1 7_544 .
O10 Na1 H11C 65.7 7_544 .
O11 Na1 H11C 17.8 . .
Tb1 Na1 H11C 63.5 7_544 .
Tb1 Na1 H11C 47.4 . .
O23 Na1 H23B 19.3 . .
O5 Na1 H23B 139.2 . .
O24 Na1 H23B 92.5 . .
O7 Na1 H23B 68.3 7_544 .
O10 Na1 H23B 138.3 7_544 .
O11 Na1 H23B 99.0 . .
Tb1 Na1 H23B 102.7 7_544 .
Tb1 Na1 H23B 125.5 . .
H11C Na1 H23B 101.0 . .
O24' Na1 H23D 86.0 . .
O23' Na1 H23D 18.9 . .
O5 Na1 H23D 135.6 . .
O7 Na1 H23D 67.4 7_544 .
O10 Na1 H23D 137.3 7_544 .
O11 Na1 H23D 92.0 . .
Tb1 Na1 H23D 102.1 7_544 .
Tb1 Na1 H23D 119.0 . .
H11C Na1 H23D 94.4 . .
O24' Na1 H24D 16.9 . .
O23' Na1 H24D 67.1 . .
O5 Na1 H24D 118.2 . .
O7 Na1 H24D 98.1 7_544 .
O10 Na1 H24D 118.6 7_544 .
O11 Na1 H24D 161.8 . .
Tb1 Na1 H24D 110.1 7_544 .
Tb1 Na1 H24D 147.0 . .
H11C Na1 H24D 163.9 . .
H23D Na1 H24D 72.0 . .
N1 C1 C2 113.3(8) . .
N1 C1 H1A 108.9 . .
C2 C1 H1A 108.9 . .
N1 C1 H1B 108.9 . .
C2 C1 H1B 108.9 . .
H1A C1 H1B 107.7 . .
N2 C2 C1 111.0(7) . .
N2 C2 H2A 109.4 . .
C1 C2 H2A 109.4 . .
N2 C2 H2B 109.4 . .
C1 C2 H2B 109.4 . .
H2A C2 H2B 108.0 . .
N1 C3 C4 114.3(7) . .
N1 C3 H3A 108.7 . .
C4 C3 H3A 108.7 . .
N1 C3 H3B 108.7 . .
C4 C3 H3B 108.7 . .
H3A C3 H3B 107.6 . .
O2 C4 O1 124.3(7) . .
O2 C4 C3 116.8(8) . .
O1 C4 C3 118.9(8) . .
N1 C5 C6 111.0(7) . .
N1 C5 H5A 109.4 . .
C6 C5 H5A 109.4 . .
N1 C5 H5B 109.4 . .
C6 C5 H5B 109.4 . .
H5A C5 H5B 108.0 . .
O4 C6 O3 123.6(8) . .
O4 C6 C5 119.2(8) . .
O3 C6 C5 117.2(7) . .
N2 C7 C8 112.4(7) . .
N2 C7 H7A 109.1 . .
C8 C7 H7A 109.1 . .
N2 C7 H7B 109.1 . .
C8 C7 H7B 109.1 . .
H7A C7 H7B 107.9 . .
O6 C8 O5 124.3(9) . .
O6 C8 C7 118.3(9) . .
O5 C8 C7 117.2(8) . .
C10 C9 N2 113.4(8) . .
C10 C9 H9A 108.9 . .
N2 C9 H9A 108.9 . .
C10 C9 H9B 108.9 . .
N2 C9 H9B 108.9 . .
H9A C9 H9B 107.7 . .
O8 C10 O7 124.2(8) . .
O8 C10 C9 116.5(8) . .
O7 C10 C9 119.1(8) . .
C5 N1 C3 110.8(7) . .
C5 N1 C1 108.0(7) . .
C3 N1 C1 110.6(7) . .
C5 N1 Tb1 108.7(5) . .
C3 N1 Tb1 109.6(5) . .
C1 N1 Tb1 109.1(5) . .
C2 N2 C7 109.4(7) . .
C2 N2 C9 111.0(7) . .
C7 N2 C9 108.8(8) . .
C2 N2 Tb1 112.3(6) . .
C7 N2 Tb1 107.9(5) . .
C9 N2 Tb1 107.3(6) . .
C4 O1 Tb1 125.5(5) . .
C6 O3 Tb1 125.5(5) . .
C8 O5 Tb1 123.9(6) . .
C8 O5 Na1 116.9(6) . .
Tb1 O5 Na1 116.6(3) . .
C10 O7 Tb1 123.9(6) . .
C10 O7 Na1 125.0(6) . 3
Tb1 O7 Na1 109.6(2) . 3
Tb1 O9 H9C 126.1 . .
Tb1 O9 H9D 123.3 . .
H9C O9 H9D 107.8 . .
Tb1 O10 Na1 108.2(3) . 3
Tb1 O10 H10A 117.5 . .
Na1 O10 H10A 100.7 3 .
Tb1 O10 H10B 121.2 . .
Na1 O10 H10B 101.7 3 .
H10A O10 H10B 104.6 . .
Na1 O11 Tb1 108.2(2) . .
Na1 O11 H11C 93.6 . .
Tb1 O11 H11C 117.8 . .
Na1 O11 H11D 116.3 . .
Tb1 O11 H11D 112.4 . .
H11C O11 H11D 107.5 . .
Na1 O23 H23A 129.0 . .
Na1 O23 H23B 86.4 . .
H23A O23 H23B 123.4 . .
Na1 O23' H23C 133.9 . .
Na1 O23' H23D 92.9 . .
H23C O23' H23D 105.0 . .
Na1 O24 H24A 111.6 . .
Na1 O24 H24B 126.0 . .
H24A O24 H24B 120.1 . .
Na1 O24' H24C 134.2 . .
Na1 O24' H24D 110.8 . .
H24C O24' H24D 93.4 . .
H27A O27 H27B 99.9 . .
H27C O27' H27D 94.8 . .
H28A O28 H28B 104.1 . .
H29A O29 H29B 106.0 . .

loop_
_geom_bond_atom_site_label_1
_geom_bond_atom_site_label_2
_geom_bond_distance
_geom_bond_site_symmetry_2
Tb1 O5 2.351(6) .
Tb1 O1 2.365(6) .
Tb1 O9 2.386(7) .
Tb1 O7 2.402(6) .
Tb1 O3 2.411(6) .
Tb1 O10 2.437(6) .
Tb1 O11 2.519(6) .
Tb1 N2 2.621(6) .
Tb1 N1 2.664(7) .
Tb1 Na1 3.980(4) 3
Tb1 Na1 4.062(4) .
Na1 O24' 2.23(3) .
Na1 O23' 2.37(7) .
Na1 O23 2.41(7) .
Na1 O5 2.424(7) .
Na1 O24 2.44(3) .
Na1 O7 2.469(7) 7_544
Na1 O10 2.477(8) 7_544
Na1 O11 2.496(8) .
Na1 Tb1 3.980(4) 7_544
Na1 H11C 2.6758 .
Na1 H23B 2.5029 .
Na1 H23D 2.5543 .
Na1 H24D 2.6361 .
C1 N1 1.479(12) .
C1 C2 1.511(14) .
C1 H1A 0.9900 .
C1 H1B 0.9900 .
C2 N2 1.461(12) .
C2 H2A 0.9900 .
C2 H2B 0.9900 .
C3 N1 1.469(10) .
C3 C4 1.502(11) .
C3 H3A 0.9900 .
C3 H3B 0.9900 .
C4 O2 1.253(11) .
C4 O1 1.275(11) .
C5 N1 1.468(11) .
C5 C6 1.504(11) .
C5 H5A 0.9900 .
C5 H5B 0.9900 .
C6 O4 1.248(11) .
C6 O3 1.275(11) .
C7 N2 1.484(11) .
C7 C8 1.508(13) .
C7 H7A 0.9900 .
C7 H7B 0.9900 .
C8 O6 1.246(12) .
C8 O5 1.262(11) .
C9 C10 1.486(14) .
C9 N2 1.510(13) .
C9 H9A 0.9900 .
C9 H9B 0.9900 .
C10 O8 1.254(10) .
C10 O7 1.255(10) .
O7 Na1 2.469(7) 3
O9 H9C 0.8236 .
O9 H9D 0.8172 .
O10 Na1 2.477(8) 3
O10 H10A 0.8159 .
O10 H10B 0.8163 .
O11 H11C 0.8188 .
O11 H11D 0.8165 .
O23 H23A 0.8270 .
O23 H23B 0.8288 .
O23' H23C 0.8124 .
O23' H23D 0.8292 .
O24 H24A 0.8172 .
O24 H24B 0.8172 .
O24' H24C 0.8251 .
O24' H24D 0.8188 .
O27 H27A 0.8157 .
O27 H27B 0.8200 .
O27' H27C 0.8254 .
O27' H27D 0.8582 .
O28 H28A 0.8167 .
O28 H28B 0.8168 .
O29 H29A 0.8156 .
O29 H29B 0.8161 .

loop_
_geom_torsion_atom_site_label_1
_geom_torsion_atom_site_label_2
_geom_torsion_atom_site_label_3
_geom_torsion_atom_site_label_4
_geom_torsion
_geom_torsion_site_symmetry_4
N1 C1 C2 N2 60.8(10) .
N1 C3 C4 O2 170.2(8) .
N1 C3 C4 O1 -10.6(11) .
N1 C5 C6 O4 -157.9(9) .
N1 C5 C6 O3 23.4(12) .
N2 C7 C8 O6 146.3(9) .
N2 C7 C8 O5 -38.0(12) .
N2 C9 C10 O8 -156.8(10) .
N2 C9 C10 O7 27.4(14) .
C6 C5 N1 C3 -159.3(7) .
C6 C5 N1 C1 79.4(9) .
C6 C5 N1 Tb1 -38.9(8) .
C4 C3 N1 C5 143.0(7) .
C4 C3 N1 C1 -97.2(8) .
C4 C3 N1 Tb1 23.1(8) .
C2 C1 N1 C5 -161.9(7) .
C2 C1 N1 C3 76.7(9) .
C2 C1 N1 Tb1 -43.8(8) .
C1 C2 N2 C7 -163.0(8) .
C1 C2 N2 C9 76.9(10) .
C1 C2 N2 Tb1 -43.2(9) .
C8 C7 N2 C2 153.7(8) .
C8 C7 N2 C9 -84.9(9) .
C8 C7 N2 Tb1 31.2(9) .
C10 C9 N2 C2 -156.3(9) .
C10 C9 N2 C7 83.2(11) .
C10 C9 N2 Tb1 -33.2(11) .
O2 C4 O1 Tb1 167.2(7) .
C3 C4 O1 Tb1 -11.9(11) .
O4 C6 O3 Tb1 -169.5(7) .
C5 C6 O3 Tb1 9.1(11) .
O6 C8 O5 Tb1 -160.8(8) .
C7 C8 O5 Tb1 23.8(11) .
O6 C8 O5 Na1 38.3(12) .
C7 C8 O5 Na1 -137.1(7) .
O8 C10 O7 Tb1 -179.2(8) .
C9 C10 O7 Tb1 -3.8(12) .
O8 C10 O7 Na1 -14.6(14) 3
C9 C10 O7 Na1 160.8(7) 3
